data_4305312
loop_
_publ_author_name
'Sankaranarayanapillai Sarish'
'Sharanappa Nembenna'
'Selvarajan Nagendran'
'Herbert W. Roesky'
'Aritra Pal'
'Regine Herbst-Irmer'
'Arne Ringe'
'J\"org Magull'

_publ_section_title
;
A Reactivity Change of a Strontium Monohydroxide by Umpolung to an Acid
;
_journal_name_full 'Inorganic Chemistry'
_journal_page_first 5971
_journal_page_last 5977
_journal_paper_doi 10.1021/ic800284u
_journal_volume 47
_journal_year 2008
_chemical_formula_sum 'C77 H126 N10 O2 Sr2 Zr2'
_chemical_formula_weight 1581.56
_chemical_name_systematic
; 
 ? 
;
_space_group_IT_number 2
_symmetry_cell_setting triclinic
_symmetry_space_group_name_Hall '-P 1'
_symmetry_space_group_name_H-M 'P -1'
_atom_sites_solution_hydrogens geom
_atom_sites_solution_primary direct
_atom_sites_solution_secondary difmap
_audit_creation_method SHELXL-97
_cell_angle_alpha 77.800(10)
_cell_angle_beta 65.730(10)
_cell_angle_gamma 84.980(10)
_cell_formula_units_Z 1
_cell_length_a 12.2960(10)
_cell_length_b 13.6110(10)
_cell_length_c 13.5970(10)
_cell_measurement_reflns_used 8934
_cell_measurement_temperature 100(2)
_cell_measurement_theta_max 59.000
_cell_measurement_theta_min 3.322
_cell_volume 2027.6(3)
_computing_cell_refinement 'Bruker SAINT (V. 7.12A, Siemens 2003)'
_computing_data_collection 'Proteum (Version 1.40, Bruker 2002)'
_computing_data_reduction 'Bruker SAINT (V. 7.12A, Siemens 2003)'
_computing_molecular_graphics 'Bruker AXS SHELXTL (V. 6.12)'
_computing_publication_material 'SHELXL-97 (Sheldrick, 1997)'
_computing_structure_refinement 'SHELXL-97 (Sheldrick, 1997)'
_computing_structure_solution 'SHELXS-97 (Sheldrick, 1990)'
_diffrn_ambient_temperature 100(2)
_diffrn_detector_area_resol_mean 5.602
_diffrn_measured_fraction_theta_full 0.970
_diffrn_measured_fraction_theta_max 0.970
_diffrn_measurement_device_type 'Bruker three circle diffractometer'
_diffrn_measurement_method 'phi and omega scan'
_diffrn_radiation_monochromator 'mirror system'
_diffrn_radiation_source 'rotating anode'
_diffrn_radiation_type CuK\a
_diffrn_radiation_wavelength 1.54178
_diffrn_reflns_av_R_equivalents 0.0305
_diffrn_reflns_av_sigmaI/netI 0.0253
_diffrn_reflns_limit_h_max 13
_diffrn_reflns_limit_h_min -13
_diffrn_reflns_limit_k_max 14
_diffrn_reflns_limit_k_min -15
_diffrn_reflns_limit_l_max 14
_diffrn_reflns_limit_l_min -15
_diffrn_reflns_number 20752
_diffrn_reflns_theta_full 59.04
_diffrn_reflns_theta_max 59.04
_diffrn_reflns_theta_min 3.32
_diffrn_standards_decay_% 0
_diffrn_standards_interval_count 0
_diffrn_standards_interval_time 0
_diffrn_standards_number 0
_exptl_absorpt_coefficient_mu 4.091
_exptl_absorpt_correction_T_max 0.6851
_exptl_absorpt_correction_T_min 0.4951
_exptl_absorpt_correction_type multi-scan
_exptl_absorpt_process_details 'Sadabs, Sheldrick 2007'
_exptl_crystal_colour colourless
_exptl_crystal_density_diffrn 1.295
_exptl_crystal_density_method 'not measured'
_exptl_crystal_description blocks
_exptl_crystal_F_000 830
_exptl_crystal_size_max 0.20
_exptl_crystal_size_mid 0.10
_exptl_crystal_size_min 0.10
_refine_diff_density_max 0.386
_refine_diff_density_min -0.290
_refine_diff_density_rms 0.053
_refine_ls_extinction_coef 0.00119(8)
_refine_ls_extinction_expression Fc^*^=kFc[1+0.001xFc^2^\l^3^/sin(2\q)]^-1/4^
_refine_ls_extinction_method SHELXL
_refine_ls_goodness_of_fit_ref 1.047
_refine_ls_hydrogen_treatment mixed
_refine_ls_matrix_type full
_refine_ls_number_parameters 468
_refine_ls_number_reflns 5672
_refine_ls_number_restraints 63
_refine_ls_restrained_S_all 1.043
_refine_ls_R_factor_all 0.0219
_refine_ls_R_factor_gt 0.0211
_refine_ls_shift/su_max 0.004
_refine_ls_shift/su_mean 0.000
_refine_ls_structure_factor_coef Fsqd
_refine_ls_weighting_details 'calc w=1/[\s^2^(Fo^2^)+(0.0198P)^2^+1.7541P] where P=(Fo^2^+2Fc^2^)/3'
_refine_ls_weighting_scheme calc
_refine_ls_wR_factor_gt 0.0542
_refine_ls_wR_factor_ref 0.0546
_reflns_number_gt 5474
_reflns_number_total 5672
_reflns_threshold_expression >2sigma(I)
_cod_data_source_file ic800284u-file002_3.cif
_cod_data_source_block 5
_cod_database_code 4305312

loop_
_symmetry_equiv_pos_as_xyz
'x, y, z'
'-x, -y, -z'

loop_
_atom_site_label
_atom_site_type_symbol
_atom_site_fract_x
_atom_site_fract_y
_atom_site_fract_z
_atom_site_U_iso_or_equiv
_atom_site_adp_type
_atom_site_occupancy
_atom_site_symmetry_multiplicity
_atom_site_calc_flag
_atom_site_refinement_flags
_atom_site_disorder_assembly
_atom_site_disorder_group
Sr1 Sr 0.658173(15) 0.209640(13) 0.817458(14) 0.01742(8) Uani 1 1 d . . .
Zr1 Zr 0.472646(14) 0.090270(12) 1.070468(13) 0.01496(7) Uani 1 1 d . . .
N1 N 0.87228(15) 0.21000(13) 0.67617(13) 0.0200(4) Uani 1 1 d . . .
N2 N 0.65781(15) 0.27980(12) 0.62835(13) 0.0192(4) Uani 1 1 d . . .
N3 N 0.35524(15) 0.10456(13) 1.23063(13) 0.0210(4) Uani 1 1 d . . .
N4 N 0.42830(15) 0.22372(12) 0.97673(13) 0.0199(4) Uani 1 1 d . . .
N5 N 0.63864(15) 0.13946(13) 1.05549(14) 0.0228(4) Uani 1 1 d . . .
O1 O 0.57267(12) 0.05109(10) 0.90780(11) 0.0185(3) Uani 1 1 d . . .
C1 C 0.92399(19) 0.23445(15) 0.56782(17) 0.0224(5) Uani 1 1 d . . .
C2 C 1.0584(2) 0.24127(19) 0.50984(19) 0.0322(5) Uani 1 1 d . . .
H2A H 1.0890 0.2790 0.5470 0.048 Uiso 1 1 calc R . .
H2B H 1.0807 0.2758 0.4333 0.048 Uiso 1 1 calc R . .
H2C H 1.0925 0.1734 0.5116 0.048 Uiso 1 1 calc R . .
C3 C 0.86087(19) 0.25849(16) 0.49985(17) 0.0239(5) Uani 1 1 d . . .
H3A H 0.9071 0.2580 0.4242 0.029 Uiso 1 1 calc R . .
C4 C 0.73990(19) 0.28317(15) 0.52667(17) 0.0221(5) Uani 1 1 d . . .
C5 C 0.7084(2) 0.32097(18) 0.42809(18) 0.0293(5) Uani 1 1 d . . .
H5A H 0.6373 0.3638 0.4492 0.044 Uiso 1 1 calc R . .
H5B H 0.6923 0.2636 0.4030 0.044 Uiso 1 1 calc R . .
H5C H 0.7753 0.3599 0.3685 0.044 Uiso 1 1 calc R . .
C6 C 0.94353(18) 0.20060(16) 0.73836(16) 0.0215(5) Uani 1 1 d . . .
C7 C 1.00270(18) 0.11032(16) 0.75931(17) 0.0234(5) Uani 1 1 d . . .
C8 C 1.06019(19) 0.10350(18) 0.83000(18) 0.0280(5) Uani 1 1 d . . .
H8A H 1.0994 0.0427 0.8456 0.034 Uiso 1 1 calc R . .
C9 C 1.0614(2) 0.18339(18) 0.87812(19) 0.0305(5) Uani 1 1 d . . .
H9A H 1.1015 0.1772 0.9258 0.037 Uiso 1 1 calc R . .
C10 C 1.0044(2) 0.27185(18) 0.85645(18) 0.0291(5) Uani 1 1 d . . .
H10A H 1.0058 0.3265 0.8893 0.035 Uiso 1 1 calc R . .
C11 C 0.94465(19) 0.28238(17) 0.78699(17) 0.0247(5) Uani 1 1 d . . .
C12 C 0.54104(18) 0.31856(15) 0.64532(16) 0.0197(4) Uani 1 1 d . . .
C13 C 0.5094(2) 0.41177(15) 0.68102(16) 0.0225(5) Uani 1 1 d . . .
C14 C 0.3929(2) 0.44640(16) 0.70607(17) 0.0270(5) Uani 1 1 d . . .
H14A H 0.3710 0.5091 0.7292 0.032 Uiso 1 1 calc R . .
C15 C 0.3084(2) 0.39175(17) 0.69805(18) 0.0284(5) Uani 1 1 d . . .
H15A H 0.2293 0.4166 0.7161 0.034 Uiso 1 1 calc R . .
C16 C 0.3392(2) 0.30089(16) 0.66366(17) 0.0257(5) Uani 1 1 d . . .
H16A H 0.2806 0.2637 0.6585 0.031 Uiso 1 1 calc R . .
C17 C 0.45474(19) 0.26278(15) 0.63633(16) 0.0218(5) Uani 1 1 d . . .
C18 C 0.2959(2) 0.02547(17) 1.32530(17) 0.0253(5) Uani 1 1 d . . .
H18A H 0.3127 -0.0399 1.3026 0.038 Uiso 0.50 1 calc PR . .
H18B H 0.2096 0.0374 1.3548 0.038 Uiso 0.50 1 calc PR . .
H18C H 0.3254 0.0257 1.3821 0.038 Uiso 0.50 1 calc PR . .
H18D H 0.2524 0.0554 1.3904 0.038 Uiso 0.50 1 calc PR . .
H18E H 0.3556 -0.0219 1.3382 0.038 Uiso 0.50 1 calc PR . .
H18F H 0.2398 -0.0102 1.3109 0.038 Uiso 0.50 1 calc PR . .
C19 C 0.3166(2) 0.20118(17) 1.26284(19) 0.0350(6) Uani 1 1 d . . .
H19A H 0.2988 0.2466 1.2050 0.052 Uiso 0.50 1 calc PR . .
H19B H 0.3801 0.2302 1.2737 0.052 Uiso 0.50 1 calc PR . .
H19C H 0.2447 0.1920 1.3316 0.052 Uiso 0.50 1 calc PR . .
H19D H 0.3169 0.1992 1.3352 0.052 Uiso 0.50 1 calc PR . .
H19E H 0.2357 0.2157 1.2665 0.052 Uiso 0.50 1 calc PR . .
H19F H 0.3710 0.2538 1.2086 0.052 Uiso 0.50 1 calc PR . .
C20 C 0.33205(19) 0.20665(17) 0.94524(18) 0.0259(5) Uani 1 1 d . . .
H20A H 0.2550 0.2195 1.0028 0.039 Uiso 1 1 calc R . .
H20B H 0.3349 0.1369 0.9360 0.039 Uiso 1 1 calc R . .
H20C H 0.3419 0.2521 0.8759 0.039 Uiso 1 1 calc R . .
C21 C 0.4259(2) 0.32753(16) 0.98921(19) 0.0290(5) Uani 1 1 d . . .
H21A H 0.3485 0.3419 1.0454 0.044 Uiso 1 1 calc R . .
H21B H 0.4380 0.3725 0.9190 0.044 Uiso 1 1 calc R . .
H21C H 0.4895 0.3381 1.0117 0.044 Uiso 1 1 calc R . .
C22 C 0.75024(19) 0.08228(18) 1.02032(19) 0.0286(5) Uani 1 1 d . . .
H22A H 0.7568 0.0379 1.0846 0.043 Uiso 1 1 calc R . .
H22B H 0.8179 0.1289 0.9844 0.043 Uiso 1 1 calc R . .
H22C H 0.7506 0.0418 0.9685 0.043 Uiso 1 1 calc R . .
C23 C 0.6412(2) 0.20244(19) 1.1297(2) 0.0341(6) Uani 1 1 d . . .
H23A H 0.6490 0.1596 1.1942 0.051 Uiso 1 1 calc R . .
H23B H 0.5671 0.2413 1.1534 0.051 Uiso 1 1 calc R . .
H23C H 0.7093 0.2485 1.0912 0.051 Uiso 1 1 calc R . .
C70 C 1.00534(19) 0.02067(16) 0.70743(18) 0.0257(5) Uani 1 1 d . . .
H70A H 0.9735 0.0437 0.6495 0.031 Uiso 1 1 calc R . .
C71 C 0.9249(2) -0.06471(18) 0.7921(2) 0.0341(6) Uani 1 1 d . . .
H71A H 0.9312 -0.1222 0.7571 0.051 Uiso 1 1 calc R . .
H71B H 0.8419 -0.0414 0.8201 0.051 Uiso 1 1 calc R . .
H71C H 0.9501 -0.0851 0.8531 0.051 Uiso 1 1 calc R . .
C72 C 1.1323(2) -0.01880(19) 0.6518(2) 0.0358(6) Uani 1 1 d . . .
H72A H 1.1844 0.0370 0.6014 0.054 Uiso 1 1 calc R . .
H72B H 1.1314 -0.0694 0.6104 0.054 Uiso 1 1 calc R . .
H72C H 1.1623 -0.0493 0.7079 0.054 Uiso 1 1 calc R . .
C110 C 0.8843(2) 0.38162(17) 0.76287(19) 0.0287(5) Uani 1 1 d . . .
H11A H 0.8447 0.3733 0.7140 0.034 Uiso 1 1 calc R . .
C111 C 0.9744(2) 0.46749(19) 0.7021(2) 0.0416(6) Uani 1 1 d . . .
H11B H 0.9331 0.5288 0.6834 0.062 Uiso 1 1 calc R . .
H11C H 1.0353 0.4496 0.6346 0.062 Uiso 1 1 calc R . .
H11D H 1.0124 0.4791 0.7494 0.062 Uiso 1 1 calc R . .
C112 C 0.7872(2) 0.40899(19) 0.8684(2) 0.0357(6) Uani 1 1 d . . .
H11E H 0.7466 0.4706 0.8495 0.054 Uiso 1 1 calc R . .
H11F H 0.8240 0.4197 0.9170 0.054 Uiso 1 1 calc R . .
H11G H 0.7293 0.3541 0.9059 0.054 Uiso 1 1 calc R . .
C130 C 0.6021(2) 0.47364(16) 0.68914(18) 0.0264(5) Uani 1 1 d . . .
H13A H 0.6464 0.4264 0.7267 0.032 Uiso 1 1 calc R . .
C131 C 0.5495(2) 0.55628(17) 0.7563(2) 0.0359(6) Uani 1 1 d . . .
H13B H 0.4890 0.5273 0.8285 0.054 Uiso 1 1 calc R . .
H13C H 0.5127 0.6080 0.7175 0.054 Uiso 1 1 calc R . .
H13D H 0.6130 0.5866 0.7659 0.054 Uiso 1 1 calc R . .
C132 C 0.6938(2) 0.52166(19) 0.5756(2) 0.0408(6) Uani 1 1 d . . .
H13E H 0.7502 0.5620 0.5846 0.061 Uiso 1 1 calc R . .
H13F H 0.6527 0.5649 0.5343 0.061 Uiso 1 1 calc R . .
H13G H 0.7372 0.4688 0.5355 0.061 Uiso 1 1 calc R . .
C170 C 0.4832(2) 0.16167(16) 0.60010(17) 0.0237(5) Uani 1 1 d . . .
H17A H 0.5712 0.1505 0.5747 0.028 Uiso 1 1 calc R . .
C171 C 0.4489(2) 0.15938(18) 0.5044(2) 0.0334(5) Uani 1 1 d . . .
H17B H 0.4883 0.2150 0.4436 0.050 Uiso 1 1 calc R . .
H17C H 0.3623 0.1663 0.5287 0.050 Uiso 1 1 calc R . .
H17D H 0.4744 0.0954 0.4795 0.050 Uiso 1 1 calc R . .
C172 C 0.4204(2) 0.07633(17) 0.69709(19) 0.0292(5) Uani 1 1 d . . .
H17E H 0.4415 0.0117 0.6729 0.044 Uiso 1 1 calc R . .
H17F H 0.3339 0.0860 0.7238 0.044 Uiso 1 1 calc R . .
H17G H 0.4459 0.0768 0.7565 0.044 Uiso 1 1 calc R . .
C101 C 0.0151(6) 0.3312(5) 1.1253(6) 0.0538(18) Uani 0.50 1 d PDU A -1
H10B H 0.0656 0.3385 1.1633 0.081 Uiso 0.50 1 calc PR A -1
H10C H 0.0500 0.2809 1.0788 0.081 Uiso 0.50 1 calc PR A -1
H10D H -0.0649 0.3095 1.1796 0.081 Uiso 0.50 1 calc PR A -1
C102 C 0.0067(6) 0.4297(6) 1.0553(7) 0.0354(19) Uani 0.50 1 d PDU A -1
C103 C 0.1024(9) 0.4745(7) 0.9647(8) 0.037(3) Uani 0.50 1 d PDU A -1
H10E H 0.1768 0.4403 0.9452 0.045 Uiso 0.50 1 calc PR A -1
C104 C 0.0964(14) 0.5672(7) 0.8996(10) 0.058(3) Uani 0.50 1 d PDU A -1
H10F H 0.1657 0.5972 0.8401 0.070 Uiso 0.50 1 calc PR A -1
C105 C -0.0154(9) 0.6150(7) 0.9248(9) 0.060(3) Uani 0.50 1 d PDU A -1
H10G H -0.0240 0.6778 0.8822 0.072 Uiso 0.50 1 calc PR A -1
C106 C -0.1133(12) 0.5672(8) 1.0145(12) 0.051(3) Uani 0.50 1 d PDU A -1
H10H H -0.1896 0.5978 1.0312 0.061 Uiso 0.50 1 calc PR A -1
C107 C -0.1033(9) 0.4771(7) 1.0798(10) 0.044(3) Uani 0.50 1 d PDU A -1
H10I H -0.1715 0.4478 1.1413 0.053 Uiso 0.50 1 calc PR A -1

loop_
_atom_site_aniso_label
_atom_site_aniso_U_11
_atom_site_aniso_U_22
_atom_site_aniso_U_33
_atom_site_aniso_U_23
_atom_site_aniso_U_13
_atom_site_aniso_U_12
Sr1 0.01739(12) 0.01787(12) 0.01434(11) -0.00102(8) -0.00414(8) -0.00327(8)
Zr1 0.01529(11) 0.01561(11) 0.01262(11) -0.00245(7) -0.00418(8) -0.00124(7)
N1 0.0170(9) 0.0236(9) 0.0179(9) -0.0037(7) -0.0051(7) -0.0026(7)
N2 0.0202(9) 0.0183(9) 0.0177(9) -0.0013(7) -0.0068(8) -0.0023(7)
N3 0.0231(10) 0.0213(9) 0.0163(9) -0.0044(7) -0.0047(7) -0.0031(7)
N4 0.0227(9) 0.0186(9) 0.0192(9) -0.0040(7) -0.0092(8) 0.0006(7)
N5 0.0210(10) 0.0254(10) 0.0227(9) -0.0049(8) -0.0086(8) -0.0030(8)
O1 0.0194(7) 0.0188(7) 0.0141(7) -0.0026(6) -0.0033(6) -0.0025(6)
C1 0.0227(12) 0.0209(11) 0.0193(11) -0.0035(9) -0.0037(9) -0.0035(9)
C2 0.0216(12) 0.0443(14) 0.0226(12) -0.0019(10) -0.0023(10) -0.0030(10)
C3 0.0231(12) 0.0297(12) 0.0145(10) -0.0043(9) -0.0026(9) -0.0036(9)
C4 0.0290(12) 0.0180(11) 0.0179(11) -0.0009(8) -0.0083(10) -0.0041(9)
C5 0.0311(13) 0.0343(13) 0.0186(11) 0.0007(10) -0.0085(10) -0.0031(10)
C6 0.0119(11) 0.0316(12) 0.0170(11) -0.0022(9) -0.0017(9) -0.0071(9)
C7 0.0158(11) 0.0301(12) 0.0198(11) -0.0026(9) -0.0030(9) -0.0046(9)
C8 0.0178(12) 0.0369(13) 0.0275(12) -0.0032(10) -0.0086(10) -0.0014(10)
C9 0.0217(12) 0.0462(15) 0.0261(12) -0.0037(11) -0.0121(10) -0.0077(11)
C10 0.0251(12) 0.0371(14) 0.0265(12) -0.0081(10) -0.0087(10) -0.0106(10)
C11 0.0184(11) 0.0313(12) 0.0212(11) -0.0046(9) -0.0038(9) -0.0068(9)
C12 0.0244(12) 0.0192(11) 0.0140(10) 0.0014(8) -0.0085(9) -0.0005(9)
C13 0.0328(13) 0.0178(11) 0.0159(10) 0.0016(8) -0.0112(9) -0.0002(9)
C14 0.0368(14) 0.0212(11) 0.0228(11) -0.0040(9) -0.0132(10) 0.0067(10)
C15 0.0280(13) 0.0318(13) 0.0251(12) -0.0022(10) -0.0137(10) 0.0085(10)
C16 0.0278(13) 0.0285(12) 0.0233(11) -0.0004(9) -0.0147(10) -0.0010(10)
C17 0.0283(12) 0.0212(11) 0.0156(10) 0.0002(8) -0.0102(9) -0.0010(9)
C18 0.0253(12) 0.0309(12) 0.0155(11) -0.0040(9) -0.0037(9) -0.0037(9)
C19 0.0488(16) 0.0247(12) 0.0227(12) -0.0079(10) -0.0037(11) -0.0024(11)
C20 0.0254(12) 0.0261(12) 0.0267(12) -0.0034(10) -0.0124(10) 0.0024(9)
C21 0.0393(14) 0.0203(12) 0.0279(12) -0.0037(9) -0.0147(11) 0.0012(10)
C22 0.0194(12) 0.0360(13) 0.0280(12) 0.0000(10) -0.0097(10) -0.0021(10)
C23 0.0350(14) 0.0385(14) 0.0333(13) -0.0086(11) -0.0155(11) -0.0102(11)
C70 0.0232(12) 0.0284(12) 0.0251(12) -0.0042(10) -0.0096(10) -0.0015(9)
C71 0.0360(14) 0.0332(14) 0.0328(13) -0.0039(11) -0.0137(11) -0.0048(11)
C72 0.0293(14) 0.0365(14) 0.0404(14) -0.0131(11) -0.0109(11) 0.0032(11)
C110 0.0283(13) 0.0302(13) 0.0307(12) -0.0091(10) -0.0128(10) -0.0037(10)
C111 0.0409(16) 0.0311(14) 0.0493(16) -0.0021(12) -0.0161(13) -0.0068(11)
C112 0.0336(14) 0.0398(14) 0.0397(14) -0.0182(12) -0.0159(12) 0.0015(11)
C130 0.0370(13) 0.0190(11) 0.0239(12) -0.0015(9) -0.0136(10) -0.0032(10)
C131 0.0529(16) 0.0216(12) 0.0336(13) -0.0051(10) -0.0170(12) -0.0047(11)
C132 0.0506(17) 0.0300(14) 0.0341(14) -0.0024(11) -0.0082(12) -0.0160(12)
C170 0.0266(12) 0.0229(11) 0.0232(11) -0.0045(9) -0.0114(10) -0.0011(9)
C171 0.0423(15) 0.0330(13) 0.0316(13) -0.0095(11) -0.0197(12) -0.0018(11)
C172 0.0325(13) 0.0239(12) 0.0306(13) -0.0032(10) -0.0124(11) -0.0032(10)
C101 0.076(5) 0.039(4) 0.041(4) -0.012(3) -0.019(3) 0.013(3)
C102 0.040(4) 0.032(5) 0.036(4) -0.021(4) -0.012(3) 0.005(3)
C103 0.036(4) 0.047(10) 0.030(6) -0.016(5) -0.012(4) 0.004(5)
C104 0.093(6) 0.054(7) 0.034(4) -0.016(5) -0.029(4) 0.002(5)
C105 0.127(7) 0.024(6) 0.057(6) -0.019(5) -0.064(5) 0.015(5)
C106 0.059(5) 0.056(8) 0.064(6) -0.033(5) -0.045(4) 0.022(5)
C107 0.037(3) 0.048(9) 0.054(9) -0.031(6) -0.017(5) 0.006(5)

loop_
_atom_type_symbol
_atom_type_description
_atom_type_scat_dispersion_real
_atom_type_scat_dispersion_imag
_atom_type_scat_source
C C 0.0181 0.0091 'International Tables Vol C Tables 4.2.6.8 and 6.1.1.4'
H H 0.0000 0.0000 'International Tables Vol C Tables 4.2.6.8 and 6.1.1.4'
N N 0.0311 0.0180 'International Tables Vol C Tables 4.2.6.8 and 6.1.1.4'
O O 0.0492 0.0322 'International Tables Vol C Tables 4.2.6.8 and 6.1.1.4'
Sr Sr -0.3528 1.8200 'International Tables Vol C Tables 4.2.6.8 and 6.1.1.4'
Zr Zr -0.1862 2.2449 'International Tables Vol C Tables 4.2.6.8 and 6.1.1.4'

loop_
_geom_angle_atom_site_label_1
_geom_angle_atom_site_label_2
_geom_angle_atom_site_label_3
_geom_angle
_geom_angle_site_symmetry_1
_geom_angle_site_symmetry_3
_geom_angle_publ_flag
O1 Sr1 N1 115.88(5) . . y
O1 Sr1 N2 117.67(5) . . y
N1 Sr1 N2 72.17(5) . . y
O1 Sr1 N4 68.11(5) . . y
N1 Sr1 N4 175.14(5) . . y
N2 Sr1 N4 108.84(5) . . y
O1 Sr1 N5 63.93(5) . . ?
N1 Sr1 N5 112.40(5) . . ?
N2 Sr1 N5 174.34(5) . . ?
N4 Sr1 N5 66.32(5) . . ?
O1 Sr1 C6 110.99(5) . . ?
N1 Sr1 C6 25.42(5) . . ?
N2 Sr1 C6 96.52(5) . . ?
N4 Sr1 C6 151.84(5) . . ?
N5 Sr1 C6 87.63(5) . . ?
O1 Sr1 C12 110.56(5) . . ?
N1 Sr1 C12 96.54(5) . . ?
N2 Sr1 C12 24.68(5) . . ?
N4 Sr1 C12 84.22(5) . . ?
N5 Sr1 C12 150.15(5) . . ?
C6 Sr1 C12 120.02(5) . . ?
O1 Sr1 Zr1 40.08(3) . . ?
N1 Sr1 Zr1 142.15(4) . . ?
N2 Sr1 Zr1 139.70(4) . . ?
N4 Sr1 Zr1 39.28(3) . . ?
N5 Sr1 Zr1 37.82(3) . . ?
C6 Sr1 Zr1 121.63(4) . . ?
C12 Sr1 Zr1 118.12(4) . . ?
O1 Zr1 N3 93.32(6) 2_657 . y
O1 Zr1 N5 125.63(6) 2_657 . y
N3 Zr1 N5 103.80(7) . . y
O1 Zr1 N4 129.44(6) 2_657 . y
N3 Zr1 N4 100.47(7) . . y
N5 Zr1 N4 97.89(7) . . y
O1 Zr1 O1 76.33(6) 2_657 . y
N3 Zr1 O1 168.82(6) . . y
N5 Zr1 O1 85.92(6) . . y
N4 Zr1 O1 83.38(6) . . y
O1 Zr1 Zr1 40.55(4) 2_657 2_657 ?
N3 Zr1 Zr1 133.72(5) . 2_657 ?
N5 Zr1 Zr1 107.63(5) . 2_657 ?
N4 Zr1 Zr1 107.76(4) . 2_657 ?
O1 Zr1 Zr1 35.78(3) . 2_657 ?
O1 Zr1 Sr1 119.57(4) 2_657 . ?
N3 Zr1 Sr1 146.56(5) . . ?
N5 Zr1 Sr1 63.28(5) . . ?
N4 Zr1 Sr1 54.98(5) . . ?
O1 Zr1 Sr1 43.29(3) . . ?
Zr1 Zr1 Sr1 79.043(11) 2_657 . ?
C1 N1 C6 119.27(17) . . ?
C1 N1 Sr1 134.41(14) . . ?
C6 N1 Sr1 104.80(12) . . ?
C4 N2 C12 119.81(17) . . ?
C4 N2 Sr1 133.01(14) . . ?
C12 N2 Sr1 107.16(11) . . ?
C19 N3 C18 108.40(17) . . ?
C19 N3 Zr1 122.96(14) . . ?
C18 N3 Zr1 128.60(13) . . ?
C21 N4 C20 109.89(17) . . ?
C21 N4 Zr1 128.64(13) . . ?
C20 N4 Zr1 112.48(13) . . ?
C21 N4 Sr1 101.42(13) . . ?
C20 N4 Sr1 115.10(12) . . ?
Zr1 N4 Sr1 85.74(6) . . ?
C22 N5 C23 108.86(17) . . ?
C22 N5 Zr1 124.68(14) . . ?
C23 N5 Zr1 119.65(14) . . ?
C22 N5 Sr1 92.59(12) . . ?
C23 N5 Sr1 127.30(13) . . ?
Zr1 N5 Sr1 78.90(5) . . ?
Zr1 O1 Zr1 103.67(6) 2_657 . ?
Zr1 O1 Sr1 159.52(7) 2_657 . ?
Zr1 O1 Sr1 96.63(5) . . ?
N1 C1 C3 123.79(19) . . ?
N1 C1 C2 120.22(19) . . ?
C3 C1 C2 115.96(18) . . ?
C4 C3 C1 129.93(19) . . ?
N2 C4 C3 124.73(19) . . ?
N2 C4 C5 120.66(19) . . ?
C3 C4 C5 114.53(18) . . ?
C7 C6 C11 120.31(19) . . ?
C7 C6 N1 121.80(19) . . ?
C11 C6 N1 117.66(19) . . ?
C7 C6 Sr1 121.55(13) . . ?
C11 C6 Sr1 92.76(13) . . ?
N1 C6 Sr1 49.78(9) . . ?
C8 C7 C6 118.4(2) . . ?
C8 C7 C70 119.4(2) . . ?
C6 C7 C70 122.14(19) . . ?
C9 C8 C7 121.5(2) . . ?
C10 C9 C8 119.7(2) . . ?
C9 C10 C11 121.0(2) . . ?
C10 C11 C6 118.9(2) . . ?
C10 C11 C110 119.9(2) . . ?
C6 C11 C110 121.16(19) . . ?
C17 C12 C13 120.00(19) . . ?
C17 C12 N2 121.69(18) . . ?
C13 C12 N2 118.10(18) . . ?
C17 C12 Sr1 116.68(13) . . ?
C13 C12 Sr1 98.75(12) . . ?
N2 C12 Sr1 48.16(9) . . ?
C14 C13 C12 118.53(19) . . ?
C14 C13 C130 120.87(19) . . ?
C12 C13 C130 120.58(19) . . ?
C15 C14 C13 121.5(2) . . ?
C14 C15 C16 119.9(2) . . ?
C15 C16 C17 121.3(2) . . ?
C16 C17 C12 118.79(19) . . ?
C16 C17 C170 118.95(19) . . ?
C12 C17 C170 122.25(19) . . ?
C7 C70 C72 112.21(18) . . ?
C7 C70 C71 111.44(18) . . ?
C72 C70 C71 109.93(19) . . ?
C11 C110 C111 111.89(19) . . ?
C11 C110 C112 111.55(19) . . ?
C111 C110 C112 110.2(2) . . ?
C13 C130 C131 114.35(19) . . ?
C13 C130 C132 112.14(18) . . ?
C131 C130 C132 108.30(19) . . ?
C17 C170 C171 111.82(18) . . ?
C17 C170 C172 110.52(18) . . ?
C171 C170 C172 110.31(18) . . ?
C103 C102 C107 117.9(7) . . ?
C103 C102 C101 123.1(7) . . ?
C107 C102 C101 118.9(7) . . ?
C102 C103 C104 123.8(10) . . ?
C103 C104 C105 118.0(12) . . ?
C106 C105 C104 117.9(9) . . ?
C107 C106 C105 122.6(11) . . ?
C106 C107 C102 119.8(10) . . ?

loop_
_geom_bond_atom_site_label_1
_geom_bond_atom_site_label_2
_geom_bond_distance
_geom_bond_site_symmetry_2
_geom_bond_publ_flag
Sr1 O1 2.3423(14) . y
Sr1 N1 2.5421(17) . y
Sr1 N2 2.5484(16) . y
Sr1 N4 2.7865(17) . y
Sr1 N5 3.0887(17) . ?
Sr1 C6 3.219(2) . ?
Sr1 C12 3.268(2) . ?
Sr1 Zr1 3.3931(6) . y
Zr1 O1 1.9778(13) 2_657 y
Zr1 N3 2.1000(17) . y
Zr1 N5 2.1203(17) . y
Zr1 N4 2.1542(17) . y
Zr1 O1 2.1992(13) . y
Zr1 Zr1 3.2870(4) 2_657 y
N1 C1 1.321(3) . ?
N1 C6 1.429(3) . ?
N2 C4 1.329(3) . ?
N2 C12 1.428(3) . ?
N3 C19 1.453(3) . ?
N3 C18 1.459(3) . ?
N4 C21 1.455(3) . ?
N4 C20 1.464(3) . ?
N5 C22 1.466(3) . ?
N5 C23 1.467(3) . ?
O1 Zr1 1.9778(13) 2_657 ?
C1 C3 1.407(3) . ?
C1 C2 1.512(3) . ?
C3 C4 1.406(3) . ?
C4 C5 1.520(3) . ?
C6 C7 1.409(3) . ?
C6 C11 1.413(3) . ?
C7 C8 1.393(3) . ?
C7 C70 1.525(3) . ?
C8 C9 1.387(3) . ?
C9 C10 1.379(3) . ?
C10 C11 1.395(3) . ?
C11 C110 1.523(3) . ?
C12 C17 1.416(3) . ?
C12 C13 1.420(3) . ?
C13 C14 1.393(3) . ?
C13 C130 1.526(3) . ?
C14 C15 1.381(3) . ?
C15 C16 1.382(3) . ?
C16 C17 1.394(3) . ?
C17 C170 1.523(3) . ?
C70 C72 1.534(3) . ?
C70 C71 1.534(3) . ?
C110 C111 1.530(3) . ?
C110 C112 1.537(3) . ?
C130 C131 1.529(3) . ?
C130 C132 1.534(3) . ?
C170 C171 1.530(3) . ?
C170 C172 1.535(3) . ?
C101 C102 1.493(9) . ?
C102 C103 1.375(11) . ?
C102 C107 1.388(11) . ?
C103 C104 1.396(11) . ?
C104 C105 1.407(12) . ?
C105 C106 1.399(13) . ?
C106 C107 1.382(11) . ?
